data_2215656
loop_
_publ_author_name
'Gong, Zhen-Qi'
'Shen, You-Liang'

_publ_section_title
;
 3-(4-Methylphenyl)-1-(2-pyrrolyl)prop-2-en-1-one
;
_journal_coeditor_code SJ2339
_journal_issue 10
_journal_name_full 'Acta Crystallographica Section E'
_journal_page_first o3939
_journal_page_last o3939
_journal_paper_doi 10.1107/S1600536807041852
_journal_volume 63
_journal_year 2007
_chemical_formula_iupac 'C14 H13 N O'
_chemical_formula_moiety 'C14 H13 N O'
_chemical_formula_sum 'C14 H13 N O'
_chemical_formula_weight 211.25
_chemical_name_systematic
;
3-(4-Methylphenyl)-1-(2-pyrrolyl)prop-2-en-1-one
;
_space_group_IT_number 14
_symmetry_cell_setting monoclinic
_symmetry_space_group_name_Hall '-P 2ybc'
_symmetry_space_group_name_H-M 'P 1 21/c 1'
_atom_sites_solution_hydrogens geom
_atom_sites_solution_primary direct
_atom_sites_solution_secondary difmap
_audit_creation_method SHELXL97
_cell_angle_alpha 90.00
_cell_angle_beta 97.305(2)
_cell_angle_gamma 90.00
_cell_formula_units_Z 4
_cell_length_a 8.6236(11)
_cell_length_b 5.6273(7)
_cell_length_c 23.958(3)
_cell_measurement_reflns_used 1908
_cell_measurement_temperature 295(2)
_cell_measurement_theta_max 26.22
_cell_measurement_theta_min 2.38
_cell_volume 1153.2(3)
_computing_cell_refinement 'SAINT (Bruker, 2002)'
_computing_data_collection 'SMART (Bruker, 2002)'
_computing_data_reduction 'SAINT (Bruker, 2002)'
_computing_molecular_graphics 'SHELXTL (Bruker, 2002)'
_computing_publication_material 'SHELXTL (Bruker, 2002)'
_computing_structure_refinement 'SHELXL97 (Sheldrick, 1997)'
_computing_structure_solution 'SHELXS97 (Sheldrick, 1997)'
_diffrn_ambient_temperature 295(2)
_diffrn_measured_fraction_theta_full 0.990
_diffrn_measured_fraction_theta_max 0.990
_diffrn_measurement_device_type 'Bruker APEX area-detector'
_diffrn_measurement_method '\f and \w'
_diffrn_radiation_monochromator graphite
_diffrn_radiation_source 'fine-focus sealed tube'
_diffrn_radiation_type MoK\a
_diffrn_radiation_wavelength 0.71073
_diffrn_reflns_av_R_equivalents 0.0223
_diffrn_reflns_av_sigmaI/netI 0.0248
_diffrn_reflns_limit_h_max 10
_diffrn_reflns_limit_h_min -10
_diffrn_reflns_limit_k_max 6
_diffrn_reflns_limit_k_min -6
_diffrn_reflns_limit_l_max 29
_diffrn_reflns_limit_l_min -29
_diffrn_reflns_number 6514
_diffrn_reflns_theta_full 26.00
_diffrn_reflns_theta_max 26.00
_diffrn_reflns_theta_min 2.38
_diffrn_standards_number 0
_exptl_absorpt_coefficient_mu 0.077
_exptl_absorpt_correction_T_max 0.985
_exptl_absorpt_correction_T_min 0.892
_exptl_absorpt_correction_type multi-scan
_exptl_absorpt_process_details '(SADABS; Sheldrick, 1996)'
_exptl_crystal_colour yellow
_exptl_crystal_density_diffrn 1.217
_exptl_crystal_density_method 'not measured'
_exptl_crystal_description prism
_exptl_crystal_F_000 448
_exptl_crystal_size_max 0.43
_exptl_crystal_size_mid 0.22
_exptl_crystal_size_min 0.18
_refine_diff_density_max 0.222
_refine_diff_density_min -0.203
_refine_ls_extinction_method none
_refine_ls_goodness_of_fit_ref 1.046
_refine_ls_hydrogen_treatment constr
_refine_ls_matrix_type full
_refine_ls_number_parameters 146
_refine_ls_number_reflns 2241
_refine_ls_number_restraints 0
_refine_ls_restrained_S_all 1.046
_refine_ls_R_factor_all 0.0634
_refine_ls_R_factor_gt 0.0505
_refine_ls_shift/su_max 0.000
_refine_ls_shift/su_mean 0.000
_refine_ls_structure_factor_coef Fsqd
_refine_ls_weighting_details 'calc w = 1/[\s^2^(Fo^2^)+(0.0733P)^2^+0.198P] where P=(Fo^2^+2Fc^2^)/3'
_refine_ls_weighting_scheme calc
_refine_ls_wR_factor_gt 0.1361
_refine_ls_wR_factor_ref 0.1451
_reflns_number_gt 1757
_reflns_number_total 2241
_reflns_threshold_expression I>2\s(I)
_cod_data_source_file sj2339.cif
_cod_data_source_block I
_cod_original_sg_symbol_Hall -P2ybc
_cod_original_sg_symbol_H-M 'P 21/c'
_cod_database_code 2215656
_cod_database_fobs_code 2215656

loop_
_symmetry_equiv_pos_as_xyz
'x, y, z'
'-x, y+1/2, -z+1/2'
'-x, -y, -z'
'x, -y-1/2, z-1/2'

loop_
_atom_site_type_symbol
_atom_site_label
_atom_site_fract_x
_atom_site_fract_y
_atom_site_fract_z
_atom_site_U_iso_or_equiv
_atom_site_adp_type
_atom_site_calc_flag
_atom_site_refinement_flags
_atom_site_occupancy
O O1 0.41397(15) 0.4506(2) 0.42156(5) 0.0652(4) Uani d . 1
N N1 0.65056(16) 0.2223(3) 0.49341(6) 0.0550(4) Uani d . 1
H H1 0.6209 0.3507 0.5084 0.066 Uiso calc R 1
C C1 0.10198(19) -0.0007(3) 0.15386(7) 0.0524(4) Uani d . 1
C C2 0.2228(2) -0.1227(3) 0.18472(8) 0.0610(5) Uani d . 1
H H2 0.2580 -0.2638 0.1705 0.073 Uiso calc R 1
C C3 0.2927(2) -0.0405(3) 0.23608(8) 0.0628(5) Uani d . 1
H H3 0.3739 -0.1269 0.2558 0.075 Uiso calc R 1
C C4 0.24344(18) 0.1698(3) 0.25891(7) 0.0500(4) Uani d . 1
C C5 0.1241(2) 0.2946(3) 0.22729(7) 0.0565(5) Uani d . 1
H H5 0.0903 0.4378 0.2409 0.068 Uiso calc R 1
C C6 0.0545(2) 0.2104(3) 0.17596(7) 0.0587(5) Uani d . 1
H H6 -0.0257 0.2973 0.1559 0.070 Uiso calc R 1
C C7 0.0241(2) -0.0992(4) 0.09886(8) 0.0699(6) Uani d . 1
H H7A 0.0887 -0.0688 0.0698 0.105 Uiso calc R 1
H H7B -0.0757 -0.0241 0.0893 0.105 Uiso calc R 1
H H7C 0.0098 -0.2674 0.1024 0.105 Uiso calc R 1
C C8 0.30938(19) 0.2592(3) 0.31416(7) 0.0532(4) Uani d . 1
H H8 0.2768 0.4098 0.3237 0.064 Uiso calc R 1
C C9 0.40985(19) 0.1515(3) 0.35225(7) 0.0566(5) Uani d . 1
H H9 0.4450 0.0004 0.3443 0.068 Uiso calc R 1
C C10 0.46818(18) 0.2609(3) 0.40658(7) 0.0521(4) Uani d . 1
C C11 0.59111(18) 0.1372(3) 0.44173(7) 0.0495(4) Uani d . 1
C C12 0.6710(2) -0.0694(3) 0.43344(8) 0.0589(5) Uani d . 1
H H12 0.6556 -0.1664 0.4018 0.071 Uiso calc R 1
C C13 0.7789(2) -0.1066(4) 0.48098(8) 0.0669(5) Uani d . 1
H H13 0.8493 -0.2320 0.4869 0.080 Uiso calc R 1
C C14 0.7621(2) 0.0753(3) 0.51726(8) 0.0627(5) Uani d . 1
H H14 0.8186 0.0943 0.5527 0.075 Uiso calc R 1

loop_
_atom_site_aniso_label
_atom_site_aniso_U_11
_atom_site_aniso_U_22
_atom_site_aniso_U_33
_atom_site_aniso_U_12
_atom_site_aniso_U_13
_atom_site_aniso_U_23
O1 0.0716(8) 0.0628(8) 0.0578(8) 0.0086(6) -0.0054(6) -0.0152(6)
N1 0.0557(8) 0.0583(8) 0.0494(8) 0.0015(7) 0.0008(6) -0.0053(7)
C1 0.0536(9) 0.0589(10) 0.0450(9) -0.0076(8) 0.0074(7) -0.0022(8)
C2 0.0626(10) 0.0620(11) 0.0579(11) 0.0063(9) 0.0055(8) -0.0173(9)
C3 0.0562(9) 0.0701(12) 0.0590(11) 0.0146(9) -0.0041(8) -0.0137(9)
C4 0.0478(8) 0.0540(10) 0.0478(9) -0.0044(7) 0.0048(7) -0.0057(7)
C5 0.0698(11) 0.0469(9) 0.0520(10) 0.0039(8) 0.0050(8) -0.0030(8)
C6 0.0656(10) 0.0595(10) 0.0483(10) 0.0061(8) -0.0025(8) 0.0035(8)
C7 0.0754(12) 0.0805(14) 0.0513(10) -0.0049(10) -0.0013(9) -0.0107(9)
C8 0.0524(9) 0.0557(10) 0.0517(10) -0.0034(7) 0.0072(8) -0.0099(8)
C9 0.0536(9) 0.0600(10) 0.0544(10) 0.0008(8) -0.0001(8) -0.0125(8)
C10 0.0473(8) 0.0564(10) 0.0523(10) -0.0052(7) 0.0055(7) -0.0071(8)
C11 0.0468(8) 0.0562(10) 0.0454(9) -0.0066(7) 0.0044(7) -0.0045(7)
C12 0.0599(10) 0.0595(11) 0.0576(10) -0.0013(8) 0.0093(8) -0.0070(9)
C13 0.0639(11) 0.0679(12) 0.0676(12) 0.0120(9) 0.0033(9) 0.0052(10)
C14 0.0601(10) 0.0723(12) 0.0531(10) 0.0000(9) -0.0025(8) 0.0044(9)

loop_
_atom_type_symbol
_atom_type_description
_atom_type_scat_dispersion_real
_atom_type_scat_dispersion_imag
_atom_type_scat_source
C C 0.0033 0.0016 'International Tables Vol C Tables 4.2.6.8 and 6.1.1.4'
H H 0.0000 0.0000 'International Tables Vol C Tables 4.2.6.8 and 6.1.1.4'
N N 0.0061 0.0033 'International Tables Vol C Tables 4.2.6.8 and 6.1.1.4'
O O 0.0106 0.0060 'International Tables Vol C Tables 4.2.6.8 and 6.1.1.4'

loop_
_geom_angle_atom_site_label_1
_geom_angle_atom_site_label_2
_geom_angle_atom_site_label_3
_geom_angle
C14 N1 C11 109.67(15)
C14 N1 H1 125.2
C11 N1 H1 125.2
C2 C1 C6 117.49(15)
C2 C1 C7 120.48(17)
C6 C1 C7 122.02(16)
C3 C2 C1 121.66(17)
C3 C2 H2 119.2
C1 C2 H2 119.2
C2 C3 C4 121.01(16)
C2 C3 H3 119.5
C4 C3 H3 119.5
C5 C4 C3 117.21(15)
C5 C4 C8 119.73(15)
C3 C4 C8 123.05(15)
C6 C5 C4 121.33(16)
C6 C5 H5 119.3
C4 C5 H5 119.3
C5 C6 C1 121.27(16)
C5 C6 H6 119.4
C1 C6 H6 119.4
C1 C7 H7A 109.5
C1 C7 H7B 109.5
H7A C7 H7B 109.5
C1 C7 H7C 109.5
H7A C7 H7C 109.5
H7B C7 H7C 109.5
C9 C8 C4 127.73(17)
C9 C8 H8 116.1
C4 C8 H8 116.1
C8 C9 C10 122.63(17)
C8 C9 H9 118.7
C10 C9 H9 118.7
O1 C10 C11 121.51(15)
O1 C10 C9 121.28(15)
C11 C10 C9 117.21(15)
N1 C11 C12 106.82(14)
N1 C11 C10 121.50(15)
C12 C11 C10 131.68(15)
C11 C12 C13 107.66(16)
C11 C12 H12 126.2
C13 C12 H12 126.2
C14 C13 C12 107.15(17)
C14 C13 H13 126.4
C12 C13 H13 126.4
N1 C14 C13 108.70(16)
N1 C14 H14 125.7
C13 C14 H14 125.7

loop_
_geom_bond_atom_site_label_1
_geom_bond_atom_site_label_2
_geom_bond_distance
O1 C10 1.237(2)
N1 C14 1.340(2)
N1 C11 1.365(2)
N1 H1 0.8600
C1 C2 1.382(2)
C1 C6 1.384(2)
C1 C7 1.506(2)
C2 C3 1.379(2)
C2 H2 0.9300
C3 C4 1.393(2)
C3 H3 0.9300
C4 C5 1.389(2)
C4 C8 1.462(2)
C5 C6 1.381(2)
C5 H5 0.9300
C6 H6 0.9300
C7 H7A 0.9600
C7 H7B 0.9600
C7 H7C 0.9600
C8 C9 1.323(2)
C8 H8 0.9300
C9 C10 1.470(2)
C9 H9 0.9300
C10 C11 1.446(2)
C11 C12 1.379(2)
C12 C13 1.392(2)
C12 H12 0.9300
C13 C14 1.362(3)
C13 H13 0.9300
C14 H14 0.9300

loop_
_geom_hbond_atom_site_label_D
_geom_hbond_atom_site_label_H
_geom_hbond_atom_site_label_A
_geom_hbond_site_symmetry_A
_geom_hbond_distance_DH
_geom_hbond_distance_HA
_geom_hbond_distance_DA
_geom_hbond_angle_DHA
_geom_hbond_publ_flag
N1 H1 O1 3_666 0.86 2.07 2.8525(19) 150.9 y

loop_
_geom_torsion_atom_site_label_1
_geom_torsion_atom_site_label_2
_geom_torsion_atom_site_label_3
_geom_torsion_atom_site_label_4
_geom_torsion
C6 C1 C2 C3 1.0(3)
C7 C1 C2 C3 -177.82(18)
C1 C2 C3 C4 0.1(3)
C2 C3 C4 C5 -1.4(3)
C2 C3 C4 C8 177.45(18)
C3 C4 C5 C6 1.6(3)
C8 C4 C5 C6 -177.28(16)
C4 C5 C6 C1 -0.5(3)
C2 C1 C6 C5 -0.8(3)
C7 C1 C6 C5 178.01(18)
C5 C4 C8 C9 171.77(17)
C3 C4 C8 C9 -7.0(3)
C4 C8 C9 C10 179.85(16)
C8 C9 C10 O1 7.2(3)
C8 C9 C10 C11 -172.94(16)
C14 N1 C11 C12 -0.66(19)
C14 N1 C11 C10 179.84(15)
O1 C10 C11 N1 1.2(3)
C9 C10 C11 N1 -178.62(15)
O1 C10 C11 C12 -178.12(17)
C9 C10 C11 C12 2.0(3)
N1 C11 C12 C13 0.1(2)
C10 C11 C12 C13 179.52(18)
C11 C12 C13 C14 0.5(2)
C11 N1 C14 C13 1.0(2)
C12 C13 C14 N1 -0.9(2)

loop_
_cod_related_entry_id
_cod_related_entry_database
_cod_related_entry_code
1 ChemSpider 30655340
